data_2218180
loop_
_publ_author_name
'Rizal, Mohd. Razali'
'Ng, Seik Weng'

_publ_section_title
;
 4'-Fluoro-2'-hydroxyacetophenone
;
_journal_coeditor_code LH2605
_journal_issue 5
_journal_name_full 'Acta Crystallographica Section E'
_journal_page_first o916
_journal_paper_doi 10.1107/S1600536808011173
_journal_volume 64
_journal_year 2008
_chemical_formula_iupac 'C8 H7 F O2'
_chemical_formula_moiety 'C8 H7 F O2'
_chemical_formula_sum 'C8 H7 F O2'
_chemical_formula_weight 154.14
_chemical_name_common
;
4'-Flouro-2'-hydroxyacetophenone
;
_chemical_name_systematic
;
4-fluoro-2-hydroxybenzaldehyde
;
_space_group_IT_number 14
_symmetry_cell_setting monoclinic
_symmetry_space_group_name_Hall '-P 2yn'
_symmetry_space_group_name_H-M 'P 1 21/n 1'
_atom_sites_solution_hydrogens geom
_atom_sites_solution_primary direct
_atom_sites_solution_secondary difmap
_audit_creation_method SHELXL-97
_cell_angle_alpha 90.00
_cell_angle_beta 91.884(2)
_cell_angle_gamma 90.00
_cell_formula_units_Z 4
_cell_length_a 3.79780(10)
_cell_length_b 14.2421(3)
_cell_length_c 13.0092(3)
_cell_measurement_reflns_used 1854
_cell_measurement_temperature 100(2)
_cell_measurement_theta_max 26.4
_cell_measurement_theta_min 2.9
_cell_volume 703.27(3)
_computing_cell_refinement 'SAINT (Bruker, 2007)'
_computing_data_collection 'APEX2 (Bruker, 2007)'
_computing_data_reduction 'SAINT (Bruker, 2007)'
_computing_molecular_graphics 'X-SEED (Barbour, 2001)'
_computing_publication_material 'publCIF (Westrip, 2008)'
_computing_structure_refinement 'SHELXL97 (Sheldrick, 2008)'
_computing_structure_solution 'SHELXS97 (Sheldrick, 2008)'
_diffrn_ambient_temperature 100(2)
_diffrn_measured_fraction_theta_full 0.999
_diffrn_measured_fraction_theta_max 0.999
_diffrn_measurement_device_type 'Bruker SMART APEXII'
_diffrn_measurement_method \w
_diffrn_radiation_monochromator graphite
_diffrn_radiation_source 'fine-focus sealed tube'
_diffrn_radiation_type MoK\a
_diffrn_radiation_wavelength 0.71073
_diffrn_reflns_av_R_equivalents 0.0394
_diffrn_reflns_av_sigmaI/netI 0.0284
_diffrn_reflns_limit_h_max 4
_diffrn_reflns_limit_h_min -4
_diffrn_reflns_limit_k_max 18
_diffrn_reflns_limit_k_min -18
_diffrn_reflns_limit_l_max 16
_diffrn_reflns_limit_l_min -16
_diffrn_reflns_number 8762
_diffrn_reflns_theta_full 27.50
_diffrn_reflns_theta_max 27.50
_diffrn_reflns_theta_min 2.12
_diffrn_standards_decay_% 0
_diffrn_standards_interval_count 0
_diffrn_standards_interval_time 0
_diffrn_standards_number 0
_exptl_absorpt_coefficient_mu 0.121
_exptl_absorpt_correction_type none
_exptl_crystal_colour Colorless
_exptl_crystal_density_diffrn 1.456
_exptl_crystal_density_method 'not measured'
_exptl_crystal_description Prism
_exptl_crystal_F_000 320
_exptl_crystal_size_max 0.16
_exptl_crystal_size_mid 0.14
_exptl_crystal_size_min 0.12
_refine_diff_density_max 0.303
_refine_diff_density_min -0.284
_refine_ls_extinction_method none
_refine_ls_goodness_of_fit_ref 1.046
_refine_ls_hydrogen_treatment refall
_refine_ls_matrix_type full
_refine_ls_number_parameters 128
_refine_ls_number_reflns 1601
_refine_ls_number_restraints 7
_refine_ls_restrained_S_all 1.047
_refine_ls_R_factor_all 0.0564
_refine_ls_R_factor_gt 0.0425
_refine_ls_shift/su_max 0.001
_refine_ls_shift/su_mean 0.000
_refine_ls_structure_factor_coef Fsqd
_refine_ls_weighting_details 'calc w=1/[\s^2^(Fo^2^)+(0.0775P)^2^+0.0798P] where P=(Fo^2^+2Fc^2^)/3'
_refine_ls_weighting_scheme calc
_refine_ls_wR_factor_gt 0.1175
_refine_ls_wR_factor_ref 0.1274
_reflns_number_gt 1224
_reflns_number_total 1601
_reflns_threshold_expression I>2\s(I)
_cod_data_source_file lh2605.cif
_cod_data_source_block I
_cod_depositor_comments
;
The following automatic conversions were performed:
'_symmetry_cell_setting' value 'Monoclinic' changed to 'monoclinic'
according to '/home/saulius/struct/CIF-dictionaries/cif_core.dic'
dictionary named 'cif_core.dic' version 2.4.1 from 2010-06-29.

Automatic conversion script
Id: cif_fix_enum 1527 2010-12-29 10:47:43Z saulius 

The following automatic conversions were performed:

'_symmetry_cell_setting' value 'Monoclinic' changed to 'monoclinic'
according to /home/saulius/struct/CIF-dictionaries/cif_core.dic
dictionary named 'cif_core.dic' version 2.4.1 from 2010-06-29.

Automatic conversion script
Id: cif_fix_values 1715 2011-07-08 13:25:40Z adriana 
;
_cod_original_sg_symbol_H-M 'P 21/n'
_cod_database_code 2218180
_cod_database_fobs_code 2218180

loop_
_symmetry_equiv_pos_as_xyz
'x, y, z'
'-x+1/2, y+1/2, -z+1/2'
'-x, -y, -z'
'x-1/2, -y-1/2, z-1/2'

loop_
_atom_site_type_symbol
_atom_site_label
_atom_site_fract_x
_atom_site_fract_y
_atom_site_fract_z
_atom_site_U_iso_or_equiv
_atom_site_adp_type
_atom_site_calc_flag
_atom_site_refinement_flags
_atom_site_occupancy
F F1 0.1828(3) 0.50469(6) 0.65495(7) 0.0319(3) Uani d . 1
O O1 0.4466(3) 0.72547(8) 0.40329(8) 0.0325(3) Uani d D 1
O O2 0.7055(3) 0.88271(8) 0.46250(8) 0.0320(3) Uani d . 1
C C1 0.5542(4) 0.76649(10) 0.58170(11) 0.0196(3) Uani d . 1
C C2 0.4380(4) 0.70349(10) 0.50349(11) 0.0211(3) Uani d . 1
C C3 0.3106(4) 0.61483(10) 0.52868(11) 0.0229(3) Uani d D 1
C C4 0.3051(4) 0.59128(10) 0.63045(12) 0.0225(4) Uani d . 1
C C5 0.4165(4) 0.64954(10) 0.71015(11) 0.0235(4) Uani d D 1
C C6 0.5398(4) 0.73716(10) 0.68410(11) 0.0216(4) Uani d D 1
C C7 0.6909(4) 0.85914(10) 0.55377(11) 0.0227(4) Uani d . 1
C C8 0.8132(5) 0.92675(11) 0.63595(12) 0.0267(4) Uani d D 1
H H1 0.519(6) 0.7824(9) 0.4037(19) 0.066(8) Uiso d D 1
H H3 0.221(5) 0.5733(10) 0.4729(11) 0.029(5) Uiso d D 1
H H5 0.412(5) 0.6279(11) 0.7807(8) 0.023(4) Uiso d D 1
H H6 0.616(4) 0.7801(10) 0.7398(10) 0.024(4) Uiso d D 1
H H81 0.602(4) 0.9492(14) 0.6716(15) 0.051(6) Uiso d D 1
H H82 0.968(4) 0.8980(12) 0.6899(12) 0.033(5) Uiso d D 1
H H83 0.937(5) 0.9790(11) 0.6047(15) 0.044(5) Uiso d D 1

loop_
_atom_site_aniso_label
_atom_site_aniso_U_11
_atom_site_aniso_U_22
_atom_site_aniso_U_33
_atom_site_aniso_U_12
_atom_site_aniso_U_13
_atom_site_aniso_U_23
F1 0.0427(6) 0.0200(5) 0.0331(5) -0.0081(4) 0.0043(4) 0.0043(4)
O1 0.0514(8) 0.0275(6) 0.0182(6) -0.0115(6) -0.0021(5) 0.0018(4)
O2 0.0457(8) 0.0252(6) 0.0254(6) -0.0091(5) 0.0038(5) 0.0027(4)
C1 0.0191(8) 0.0176(7) 0.0221(7) 0.0013(5) 0.0012(6) -0.0019(5)
C2 0.0223(8) 0.0221(8) 0.0187(7) -0.0003(6) 0.0002(6) 0.0003(5)
C3 0.0235(8) 0.0207(7) 0.0244(8) -0.0012(6) -0.0003(6) -0.0023(6)
C4 0.0227(8) 0.0146(7) 0.0304(8) -0.0005(6) 0.0045(6) 0.0030(6)
C5 0.0266(9) 0.0240(8) 0.0201(7) 0.0020(6) 0.0028(6) 0.0026(6)
C6 0.0226(8) 0.0205(7) 0.0217(7) 0.0022(6) 0.0007(6) -0.0022(5)
C7 0.0231(8) 0.0204(7) 0.0247(8) 0.0006(6) 0.0021(6) -0.0004(6)
C8 0.0277(9) 0.0220(8) 0.0304(8) -0.0035(6) 0.0026(7) -0.0032(6)

loop_
_atom_type_symbol
_atom_type_description
_atom_type_scat_dispersion_real
_atom_type_scat_dispersion_imag
_atom_type_scat_source
C C 0.0033 0.0016 'International Tables Vol C Tables 4.2.6.8 and 6.1.1.4'
H H 0.0000 0.0000 'International Tables Vol C Tables 4.2.6.8 and 6.1.1.4'
O O 0.0106 0.0060 'International Tables Vol C Tables 4.2.6.8 and 6.1.1.4'
F F 0.0171 0.0103 'International Tables Vol C Tables 4.2.6.8 and 6.1.1.4'

loop_
_geom_angle_atom_site_label_1
_geom_angle_atom_site_label_2
_geom_angle_atom_site_label_3
_geom_angle
C2 O1 H1 103.5(17)
C6 C1 C2 118.29(13)
C6 C1 C7 121.96(13)
C2 C1 C7 119.74(13)
O1 C2 C3 117.32(13)
O1 C2 C1 122.21(13)
C3 C2 C1 120.47(13)
C4 C3 C2 117.78(14)
C4 C3 H3 123.3(11)
C2 C3 H3 118.9(10)
F1 C4 C3 117.77(13)
F1 C4 C5 117.83(13)
C3 C4 C5 124.40(14)
C6 C5 C4 117.17(13)
C6 C5 H5 122.5(10)
C4 C5 H5 120.3(10)
C5 C6 C1 121.90(13)
C5 C6 H6 118.4(10)
C1 C6 H6 119.7(10)
O2 C7 C1 120.59(13)
O2 C7 C8 119.14(14)
C1 C7 C8 120.27(13)
C7 C8 H81 107.6(13)
C7 C8 H82 113.7(11)
H81 C8 H82 105.8(17)
C7 C8 H83 109.5(12)
H81 C8 H83 111.0(18)
H82 C8 H83 109.2(17)

loop_
_geom_bond_atom_site_label_1
_geom_bond_atom_site_label_2
_geom_bond_distance
F1 C4 1.3594(16)
O1 C2 1.3420(17)
O1 H1 0.857(10)
O2 C7 1.2370(18)
C1 C6 1.399(2)
C1 C2 1.416(2)
C1 C7 1.468(2)
C2 C3 1.395(2)
C3 C4 1.367(2)
C3 H3 0.988(9)
C4 C5 1.383(2)
C5 C6 1.379(2)
C5 H5 0.969(9)
C6 H6 0.984(9)
C7 C8 1.501(2)
C8 H81 0.993(10)
C8 H82 0.989(9)
C8 H83 0.977(10)

loop_
_geom_hbond_atom_site_label_D
_geom_hbond_atom_site_label_H
_geom_hbond_atom_site_label_A
_geom_hbond_distance_DH
_geom_hbond_distance_HA
_geom_hbond_distance_DA
_geom_hbond_angle_DHA
_geom_hbond_publ_flag
O1 H1 O2 0.857(10) 1.760(10) 2.554(2) 154(2) yes

loop_
_geom_torsion_atom_site_label_1
_geom_torsion_atom_site_label_2
_geom_torsion_atom_site_label_3
_geom_torsion_atom_site_label_4
_geom_torsion
C6 C1 C2 O1 -179.20(14)
C7 C1 C2 O1 -0.3(2)
C6 C1 C2 C3 0.4(2)
C7 C1 C2 C3 179.37(14)
O1 C2 C3 C4 179.15(14)
C1 C2 C3 C4 -0.5(2)
C2 C3 C4 F1 -179.64(13)
C2 C3 C4 C5 0.2(2)
F1 C4 C5 C6 -179.97(13)
C3 C4 C5 C6 0.2(2)
C4 C5 C6 C1 -0.3(2)
C2 C1 C6 C5 0.0(2)
C7 C1 C6 C5 -178.94(14)
C6 C1 C7 O2 178.92(14)
C2 C1 C7 O2 0.0(2)
C6 C1 C7 C8 -1.4(2)
C2 C1 C7 C8 179.68(14)

loop_
_cod_related_entry_id
_cod_related_entry_database
_cod_related_entry_code
1 ChemSpider 2018968
